data_4031128
loop_
_publ_author_name
'Murai, Toshiaki'
'Mizutani, Tomohiko'
'Ebihara, Masahiro'
'Maruyama, Toshifumi'

_publ_section_title
;
 \a-Hydroxy and \a-Oxo Selenoamides: Synthesis via Nucleophilic
 Selenocarbamoylation of Carbonyl Compounds and Characterization.
;
_journal_issue 13
_journal_name_full 'The Journal of organic chemistry'
_journal_page_first 6903
_journal_page_last 6907
_journal_paper_doi 10.1021/acs.joc.5b00969
_journal_volume 80
_journal_year 2015
_chemical_formula_moiety 'C25 H29 N O2'
_chemical_formula_sum 'C25 H29 N O2'
_chemical_formula_weight 375.49
_chemical_name_systematic
; 
 ? 
;
_space_group_IT_number 14
_symmetry_cell_setting monoclinic
_symmetry_Int_Tables_number 14
_symmetry_space_group_name_Hall '-P 2ybc'
_symmetry_space_group_name_H-M 'P 1 21/c 1'
_atom_sites_solution_hydrogens geom
_atom_sites_solution_primary direct
_atom_sites_solution_secondary difmap
_audit_creation_method SHELXL-97
_cell_angle_alpha 90.00
_cell_angle_beta 105.871(4)
_cell_angle_gamma 90.00
_cell_formula_units_Z 4
_cell_length_a 12.013(4)
_cell_length_b 12.215(3)
_cell_length_c 13.938(4)
_cell_measurement_reflns_used 4162
_cell_measurement_temperature 193(2)
_cell_measurement_theta_max 30.8
_cell_measurement_theta_min 1.8
_cell_volume 1967.3(10)
_computing_structure_refinement 'SHELXL-97 (Sheldrick, 1997)'
_computing_structure_solution 'SHELXS-97 (Sheldrick, 1990)'
_diffrn_ambient_temperature 193(2)
_diffrn_detector_area_resol_mean 14.63
_diffrn_measured_fraction_theta_full 0.999
_diffrn_measured_fraction_theta_max 0.999
_diffrn_measurement_device_type 'Rigaku/MSC Mercury CCD'
_diffrn_measurement_method \w
_diffrn_radiation_monochromator graphite
_diffrn_radiation_source 'fine-focus sealed tube'
_diffrn_radiation_type MoK\a
_diffrn_radiation_wavelength 0.71075
_diffrn_reflns_av_R_equivalents 0.0565
_diffrn_reflns_av_sigmaI/netI 0.0693
_diffrn_reflns_limit_h_max 15
_diffrn_reflns_limit_h_min -14
_diffrn_reflns_limit_k_max 15
_diffrn_reflns_limit_k_min -9
_diffrn_reflns_limit_l_max 18
_diffrn_reflns_limit_l_min -17
_diffrn_reflns_number 16137
_diffrn_reflns_theta_full 27.50
_diffrn_reflns_theta_max 27.50
_diffrn_reflns_theta_min 2.26
_exptl_absorpt_coefficient_mu 0.079
_exptl_absorpt_correction_T_max 0.993
_exptl_absorpt_correction_T_min 0.727
_exptl_absorpt_correction_type multi-scan
_exptl_absorpt_process_details '(Jacobson, 1998)'
_exptl_crystal_colour Colorless
_exptl_crystal_density_diffrn 1.268
_exptl_crystal_density_method 'not measured'
_exptl_crystal_description Block
_exptl_crystal_F_000 808
_exptl_crystal_size_max 0.30
_exptl_crystal_size_mid 0.30
_exptl_crystal_size_min 0.09
_refine_diff_density_max 0.202
_refine_diff_density_min -0.234
_refine_diff_density_rms 0.048
_refine_ls_extinction_method none
_refine_ls_goodness_of_fit_ref 1.070
_refine_ls_hydrogen_treatment constr
_refine_ls_matrix_type full
_refine_ls_number_parameters 254
_refine_ls_number_reflns 4512
_refine_ls_number_restraints 0
_refine_ls_restrained_S_all 1.070
_refine_ls_R_factor_all 0.1163
_refine_ls_R_factor_gt 0.0682
_refine_ls_shift/su_max 0.000
_refine_ls_shift/su_mean 0.000
_refine_ls_structure_factor_coef Fsqd
_refine_ls_weighting_details 'calc w=1/[\s^2^(Fo^2^)+(0.0502P)^2^+0.5397P] where P=(Fo^2^+2Fc^2^)/3'
_refine_ls_weighting_scheme calc
_refine_ls_wR_factor_gt 0.1272
_refine_ls_wR_factor_ref 0.1526
_reflns_number_gt 2858
_reflns_number_total 4512
_reflns_threshold_expression >2sigma(I)
_cod_data_source_file jo5b00969_si_005.cif
_cod_data_source_block dsead
_cod_depositor_comments 'Adding full bibliography for 4031125--4031128.cif.'
_cod_original_cell_volume 1967.4(10)
_cod_original_sg_symbol_H-M 'P 21/c       '
_cod_database_code 4031128

loop_
_symmetry_equiv_pos_as_xyz
'x, y, z'
'-x, y+1/2, -z+1/2'
'-x, -y, -z'
'x, -y-1/2, z-1/2'

loop_
_atom_site_label
_atom_site_type_symbol
_atom_site_fract_x
_atom_site_fract_y
_atom_site_fract_z
_atom_site_U_iso_or_equiv
_atom_site_adp_type
_atom_site_occupancy
_atom_site_symmetry_multiplicity
_atom_site_calc_flag
_atom_site_refinement_flags
O1 O 0.12375(14) 0.07735(11) 0.10862(11) 0.0356(4) Uani 1 1 d .
O2 O 0.08637(13) 0.01352(11) -0.12947(11) 0.0336(4) Uani 1 1 d .
H2 H 0.0239 -0.0126 -0.1235 0.050 Uiso 1 1 calc R
N1 N 0.26905(16) -0.00406(14) 0.06284(13) 0.0320(4) Uani 1 1 d .
C1 C 0.17229(19) 0.05884(16) 0.04234(16) 0.0288(5) Uani 1 1 d .
C2 C 0.11899(18) 0.10612(16) -0.06422(15) 0.0279(5) Uani 1 1 d .
C3 C 0.20336(19) 0.17710(17) -0.10379(15) 0.0312(5) Uani 1 1 d .
H3 H 0.2746 0.1338 -0.1019 0.037 Uiso 1 1 calc R
C4 C 0.2366(2) 0.27970(17) -0.03907(17) 0.0365(6) Uani 1 1 d .
H4 H 0.2729 0.2579 0.0309 0.044 Uiso 1 1 calc R
H4A H 0.2937 0.3229 -0.0625 0.044 Uiso 1 1 calc R
C5 C 0.1303(2) 0.34981(17) -0.04401(17) 0.0370(6) Uani 1 1 d .
H5 H 0.1535 0.4169 -0.0022 0.044 Uiso 1 1 calc R
C6 C 0.0452(2) 0.28258(17) -0.00442(17) 0.0375(6) Uani 1 1 d .
H6 H -0.0251 0.3265 -0.0081 0.045 Uiso 1 1 calc R
H6A H 0.0810 0.2634 0.0663 0.045 Uiso 1 1 calc R
C7 C 0.01205(19) 0.17784(17) -0.06608(16) 0.0321(5) Uani 1 1 d .
H7 H -0.0436 0.1346 -0.0394 0.038 Uiso 1 1 calc R
C8 C 0.1440(2) 0.21142(18) -0.21193(16) 0.0383(6) Uani 1 1 d .
H8 H 0.1986 0.2545 -0.2387 0.046 Uiso 1 1 calc R
H8A H 0.1214 0.1454 -0.2540 0.046 Uiso 1 1 calc R
C9 C 0.0367(2) 0.28011(18) -0.21549(17) 0.0400(6) Uani 1 1 d .
H9 H -0.0018 0.3015 -0.2860 0.048 Uiso 1 1 calc R
C10 C -0.0471(2) 0.21146(19) -0.17458(17) 0.0401(6) Uani 1 1 d .
H10 H -0.0704 0.1452 -0.2162 0.048 Uiso 1 1 calc R
H10A H -0.1176 0.2546 -0.1771 0.048 Uiso 1 1 calc R
C11 C 0.0727(2) 0.38283(18) -0.15223(18) 0.0415(6) Uani 1 1 d .
H11 H 0.0039 0.4287 -0.1553 0.050 Uiso 1 1 calc R
H11A H 0.1275 0.4262 -0.1785 0.050 Uiso 1 1 calc R
C12 C 0.3257(2) -0.04835(17) -0.00988(17) 0.0342(5) Uani 1 1 d .
H12 H 0.4057 -0.0196 0.0057 0.041 Uiso 1 1 calc R
H12A H 0.2838 -0.0220 -0.0772 0.041 Uiso 1 1 calc R
C13 C 0.3300(2) -0.17194(17) -0.01132(16) 0.0326(5) Uani 1 1 d .
C14 C 0.2300(2) -0.23152(18) -0.05216(17) 0.0391(6) Uani 1 1 d .
H14 H 0.1580 -0.1944 -0.0739 0.047 Uiso 1 1 calc R
C15 C 0.2334(2) -0.34394(19) -0.06183(19) 0.0459(6) Uani 1 1 d .
H15 H 0.1642 -0.3835 -0.0906 0.055 Uiso 1 1 calc R
C16 C 0.3368(2) -0.3982(2) -0.0299(2) 0.0549(8) Uani 1 1 d .
H16 H 0.3394 -0.4755 -0.0370 0.066 Uiso 1 1 calc R
C17 C 0.4370(3) -0.3409(2) 0.0124(3) 0.0654(9) Uani 1 1 d .
H17 H 0.5084 -0.3787 0.0355 0.078 Uiso 1 1 calc R
C18 C 0.4333(2) -0.22816(19) 0.0213(2) 0.0494(7) Uani 1 1 d .
H18 H 0.5027 -0.1889 0.0501 0.059 Uiso 1 1 calc R
C19 C 0.3199(2) -0.04019(19) 0.16658(17) 0.0395(6) Uani 1 1 d .
H19 H 0.3126 -0.1207 0.1700 0.047 Uiso 1 1 calc R
H19A H 0.2758 -0.0071 0.2097 0.047 Uiso 1 1 calc R
C20 C 0.4457(2) -0.00915(18) 0.20588(16) 0.0360(5) Uani 1 1 d .
C21 C 0.5257(2) -0.0843(2) 0.25710(19) 0.0497(7) Uani 1 1 d .
H21 H 0.5009 -0.1560 0.2676 0.060 Uiso 1 1 calc R
C22 C 0.6414(2) -0.0573(2) 0.2935(2) 0.0561(7) Uani 1 1 d .
H22 H 0.6950 -0.1106 0.3283 0.067 Uiso 1 1 calc R
C23 C 0.6793(2) 0.0461(2) 0.27970(19) 0.0527(7) Uani 1 1 d .
H23 H 0.7587 0.0647 0.3052 0.063 Uiso 1 1 calc R
C24 C 0.6010(2) 0.1222(2) 0.2286(2) 0.0504(7) Uani 1 1 d .
H24 H 0.6264 0.1937 0.2179 0.061 Uiso 1 1 calc R
C25 C 0.4851(2) 0.09482(19) 0.19268(18) 0.0447(6) Uani 1 1 d .
H25 H 0.4316 0.1484 0.1583 0.054 Uiso 1 1 calc R

loop_
_atom_site_aniso_label
_atom_site_aniso_U_11
_atom_site_aniso_U_22
_atom_site_aniso_U_33
_atom_site_aniso_U_23
_atom_site_aniso_U_13
_atom_site_aniso_U_12
O1 0.0394(10) 0.0337(8) 0.0356(9) -0.0018(7) 0.0138(7) -0.0008(7)
O2 0.0334(10) 0.0301(8) 0.0371(8) -0.0078(7) 0.0093(7) -0.0057(7)
N1 0.0318(11) 0.0319(10) 0.0318(10) 0.0034(8) 0.0079(8) 0.0026(8)
C1 0.0308(13) 0.0244(11) 0.0311(11) -0.0033(9) 0.0082(10) -0.0060(9)
C2 0.0292(13) 0.0240(10) 0.0292(11) -0.0033(9) 0.0056(9) -0.0034(9)
C3 0.0292(13) 0.0306(11) 0.0332(12) 0.0033(9) 0.0074(10) -0.0006(9)
C4 0.0334(14) 0.0294(11) 0.0418(13) 0.0040(10) 0.0020(11) -0.0072(10)
C5 0.0414(15) 0.0244(11) 0.0417(13) -0.0021(10) 0.0053(11) -0.0041(10)
C6 0.0436(16) 0.0282(11) 0.0412(13) -0.0010(10) 0.0126(11) 0.0042(10)
C7 0.0298(13) 0.0284(11) 0.0376(12) -0.0002(9) 0.0084(10) -0.0021(9)
C8 0.0423(16) 0.0391(13) 0.0339(12) 0.0056(10) 0.0109(11) -0.0011(11)
C9 0.0431(16) 0.0379(13) 0.0348(12) 0.0092(11) 0.0038(11) 0.0011(11)
C10 0.0329(14) 0.0377(13) 0.0438(14) 0.0011(11) 0.0006(11) 0.0020(10)
C11 0.0383(15) 0.0332(12) 0.0505(15) 0.0076(11) 0.0082(12) 0.0003(11)
C12 0.0332(14) 0.0314(12) 0.0400(13) -0.0014(10) 0.0135(11) -0.0018(10)
C13 0.0309(14) 0.0308(11) 0.0368(12) 0.0022(10) 0.0105(11) 0.0000(10)
C14 0.0339(14) 0.0350(12) 0.0468(14) -0.0012(11) 0.0084(11) 0.0025(10)
C15 0.0442(17) 0.0368(13) 0.0561(16) -0.0065(12) 0.0127(13) -0.0056(12)
C16 0.0528(19) 0.0294(13) 0.088(2) -0.0019(13) 0.0291(16) 0.0019(12)
C17 0.0401(18) 0.0382(15) 0.116(3) 0.0036(16) 0.0181(18) 0.0088(13)
C18 0.0299(15) 0.0367(13) 0.080(2) 0.0011(13) 0.0123(14) -0.0010(11)
C19 0.0384(15) 0.0436(13) 0.0343(12) 0.0091(11) 0.0059(11) 0.0011(11)
C20 0.0371(14) 0.0383(13) 0.0304(12) 0.0019(10) 0.0056(10) 0.0023(10)
C21 0.0452(18) 0.0449(14) 0.0535(16) 0.0138(12) 0.0041(14) 0.0029(12)
C22 0.0435(18) 0.0632(18) 0.0543(17) 0.0138(14) 0.0011(14) 0.0074(14)
C23 0.0405(17) 0.0638(17) 0.0483(16) -0.0077(14) 0.0030(13) -0.0035(14)
C24 0.0486(18) 0.0439(14) 0.0559(16) -0.0091(13) 0.0093(14) -0.0080(13)
C25 0.0433(16) 0.0360(13) 0.0491(15) -0.0023(11) 0.0028(12) 0.0023(11)

loop_
_atom_type_symbol
_atom_type_description
_atom_type_scat_dispersion_real
_atom_type_scat_dispersion_imag
_atom_type_scat_source
C C 0.0033 0.0016 'International Tables Vol C Tables 4.2.6.8 and 6.1.1.4'
H H 0.0000 0.0000 'International Tables Vol C Tables 4.2.6.8 and 6.1.1.4'
N N 0.0061 0.0033 'International Tables Vol C Tables 4.2.6.8 and 6.1.1.4'
O O 0.0106 0.0060 'International Tables Vol C Tables 4.2.6.8 and 6.1.1.4'

loop_
_geom_angle_atom_site_label_1
_geom_angle_atom_site_label_2
_geom_angle_atom_site_label_3
_geom_angle
C1 N1 C12 126.49(18)
C1 N1 C19 118.51(18)
C12 N1 C19 114.83(18)
O1 C1 N1 119.75(19)
O1 C1 C2 119.20(19)
N1 C1 C2 121.03(18)
O2 C2 C3 107.92(16)
O2 C2 C7 110.68(17)
C3 C2 C7 107.37(17)
O2 C2 C1 106.34(15)
C3 C2 C1 114.16(17)
C7 C2 C1 110.37(17)
C4 C3 C8 109.29(17)
C4 C3 C2 109.84(18)
C8 C3 C2 109.19(18)
C5 C4 C3 110.68(18)
C4 C5 C6 108.47(18)
C4 C5 C11 109.9(2)
C6 C5 C11 109.34(19)
C5 C6 C7 110.09(18)
C6 C7 C10 107.92(18)
C6 C7 C2 112.06(18)
C10 C7 C2 108.97(19)
C9 C8 C3 110.03(19)
C11 C9 C8 109.2(2)
C11 C9 C10 110.2(2)
C8 C9 C10 108.74(18)
C9 C10 C7 109.69(19)
C9 C11 C5 109.44(18)
N1 C12 C13 113.62(18)
C18 C13 C14 118.3(2)
C18 C13 C12 121.5(2)
C14 C13 C12 120.1(2)
C15 C14 C13 121.1(2)
C16 C15 C14 119.9(2)
C15 C16 C17 120.1(2)
C16 C17 C18 119.9(3)
C13 C18 C17 120.8(2)
N1 C19 C20 112.72(19)
C21 C20 C25 117.7(2)
C21 C20 C19 120.5(2)
C25 C20 C19 121.8(2)
C20 C21 C22 121.3(2)
C23 C22 C21 120.4(3)
C22 C23 C24 119.3(3)
C23 C24 C25 120.1(2)
C20 C25 C24 121.3(2)

loop_
_geom_bond_atom_site_label_1
_geom_bond_atom_site_label_2
_geom_bond_distance
O1 C1 1.241(2)
O2 C2 1.437(2)
N1 C1 1.357(3)
N1 C12 1.470(3)
N1 C19 1.475(3)
C1 C2 1.559(3)
C2 C3 1.546(3)
C2 C7 1.549(3)
C3 C4 1.532(3)
C3 C8 1.539(3)
C4 C5 1.523(3)
C5 C6 1.527(3)
C5 C11 1.531(3)
C6 C7 1.532(3)
C7 C10 1.540(3)
C8 C9 1.527(3)
C9 C11 1.527(3)
C9 C10 1.535(3)
C12 C13 1.511(3)
C13 C18 1.382(3)
C13 C14 1.386(3)
C14 C15 1.382(3)
C15 C16 1.370(4)
C16 C17 1.378(4)
C17 C18 1.384(3)
C19 C20 1.508(3)
C20 C21 1.378(3)
C20 C25 1.385(3)
C21 C22 1.383(4)
C22 C23 1.373(4)
C23 C24 1.375(4)
C24 C25 1.385(4)

loop_
_geom_torsion_atom_site_label_1
_geom_torsion_atom_site_label_2
_geom_torsion_atom_site_label_3
_geom_torsion_atom_site_label_4
_geom_torsion
C12 N1 C1 O1 169.35(18)
C19 N1 C1 O1 -5.7(3)
C12 N1 C1 C2 -9.1(3)
C19 N1 C1 C2 175.89(18)
O1 C1 C2 O2 -116.6(2)
N1 C1 C2 O2 61.9(2)
O1 C1 C2 C3 124.5(2)
N1 C1 C2 C3 -57.0(2)
O1 C1 C2 C7 3.5(3)
N1 C1 C2 C7 -178.04(17)
O2 C2 C3 C4 177.56(17)
C7 C2 C3 C4 58.2(2)
C1 C2 C3 C4 -64.5(2)
O2 C2 C3 C8 57.7(2)
C7 C2 C3 C8 -61.6(2)
C1 C2 C3 C8 175.71(17)
C8 C3 C4 C5 57.7(2)
C2 C3 C4 C5 -62.1(2)
C3 C4 C5 C6 60.9(2)
C3 C4 C5 C11 -58.5(2)
C4 C5 C6 C7 -58.4(2)
C11 C5 C6 C7 61.4(2)
C5 C6 C7 C10 -61.3(2)
C5 C6 C7 C2 58.7(2)
O2 C2 C7 C6 -175.02(16)
C3 C2 C7 C6 -57.5(2)
C1 C2 C7 C6 67.5(2)
O2 C2 C7 C10 -55.7(2)
C3 C2 C7 C10 61.9(2)
C1 C2 C7 C10 -173.11(16)
C4 C3 C8 C9 -58.6(2)
C2 C3 C8 C9 61.5(2)
C3 C8 C9 C11 60.5(2)
C3 C8 C9 C10 -59.8(2)
C11 C9 C10 C7 -59.7(2)
C8 C9 C10 C7 60.0(2)
C6 C7 C10 C9 60.0(2)
C2 C7 C10 C9 -61.9(2)
C8 C9 C11 C5 -60.7(3)
C10 C9 C11 C5 58.7(3)
C4 C5 C11 C9 59.7(2)
C6 C5 C11 C9 -59.2(2)
C1 N1 C12 C13 -118.8(2)
C19 N1 C12 C13 56.4(3)
N1 C12 C13 C18 -111.8(3)
N1 C12 C13 C14 72.6(3)
C18 C13 C14 C15 -1.1(4)
C12 C13 C14 C15 174.6(2)
C13 C14 C15 C16 0.6(4)
C14 C15 C16 C17 0.5(4)
C15 C16 C17 C18 -1.0(5)
C14 C13 C18 C17 0.6(4)
C12 C13 C18 C17 -175.0(2)
C16 C17 C18 C13 0.4(5)
C1 N1 C19 C20 -125.0(2)
C12 N1 C19 C20 59.4(2)
N1 C19 C20 C21 -134.2(2)
N1 C19 C20 C25 46.1(3)
C25 C20 C21 C22 -0.4(4)
C19 C20 C21 C22 179.9(2)
C20 C21 C22 C23 0.3(4)
C21 C22 C23 C24 -0.5(4)
C22 C23 C24 C25 0.8(4)
C21 C20 C25 C24 0.7(4)
C19 C20 C25 C24 -179.6(2)
C23 C24 C25 C20 -0.9(4)
